data_4337618
loop_
_publ_author_name
'Xin, Xue-Lian'
'Chen, Min'
'Ai, Yu-Bo'
'Yang, Feng-Lei'
'Li, Xiu-Ling'
'Li, Fuyou'

_publ_section_title
;
 Aggregation-induced emissive copper(i) complexes for living cell imaging.
;
_journal_issue 6
_journal_name_full 'Inorganic chemistry'
_journal_page_first 2922
_journal_page_last 2931
_journal_paper_doi 10.1021/ic402685u
_journal_volume 53
_journal_year 2014
_chemical_formula_sum 'C86 H78 Br4 Cl2 Cu2 N6 O8 P4'
_chemical_formula_weight 1965.04
_chemical_name_systematic
; 
 ? 
;
_space_group_IT_number 2
_symmetry_cell_setting triclinic
_symmetry_space_group_name_Hall '-P 1'
_symmetry_space_group_name_H-M 'P -1'
_atom_sites_solution_hydrogens geom
_atom_sites_solution_primary direct
_atom_sites_solution_secondary difmap
_audit_creation_method SHELXL-97
_cell_angle_alpha 81.01(4)
_cell_angle_beta 73.85(3)
_cell_angle_gamma 86.53(4)
_cell_formula_units_Z 1
_cell_length_a 10.112(11)
_cell_length_b 13.012(14)
_cell_length_c 17.237(18)
_cell_measurement_temperature 296(2)
_cell_volume 2151(4)
_computing_structure_refinement 'SHELXL-97 (Sheldrick, 1997)'
_computing_structure_solution 'SHELXS-97 (Sheldrick, 1990)'
_diffrn_ambient_temperature 296(2)
_diffrn_measured_fraction_theta_full 0.991
_diffrn_measured_fraction_theta_max 0.991
_diffrn_radiation_monochromator graphite
_diffrn_radiation_source 'fine-focus sealed tube'
_diffrn_radiation_type MoK\a
_diffrn_radiation_wavelength 0.71073
_diffrn_reflns_av_R_equivalents 0.1805
_diffrn_reflns_av_sigmaI/netI 0.2176
_diffrn_reflns_limit_h_max 12
_diffrn_reflns_limit_h_min -12
_diffrn_reflns_limit_k_max 15
_diffrn_reflns_limit_k_min -15
_diffrn_reflns_limit_l_max 20
_diffrn_reflns_limit_l_min -20
_diffrn_reflns_number 24413
_diffrn_reflns_theta_full 25.00
_diffrn_reflns_theta_max 25.00
_diffrn_reflns_theta_min 2.71
_exptl_absorpt_coefficient_mu 2.546
_exptl_absorpt_correction_T_max 0.7456
_exptl_absorpt_correction_T_min 0.5918
_exptl_absorpt_correction_type multi-scan
_exptl_crystal_density_diffrn 1.517
_exptl_crystal_density_method 'not measured'
_exptl_crystal_F_000 992
_refine_diff_density_max 0.457
_refine_diff_density_min -0.497
_refine_diff_density_rms 0.088
_refine_ls_extinction_method none
_refine_ls_goodness_of_fit_ref 0.958
_refine_ls_hydrogen_treatment constr
_refine_ls_matrix_type full
_refine_ls_number_parameters 518
_refine_ls_number_reflns 7501
_refine_ls_number_restraints 22
_refine_ls_restrained_S_all 0.959
_refine_ls_R_factor_all 0.2256
_refine_ls_R_factor_gt 0.0631
_refine_ls_shift/su_max 0.001
_refine_ls_shift/su_mean 0.000
_refine_ls_structure_factor_coef Fsqd
_refine_ls_weighting_details 'calc w=1/[\s^2^(Fo^2^)+(0.0652P)^2^+0.0000P] where P=(Fo^2^+2Fc^2^)/3'
_refine_ls_weighting_scheme calc
_refine_ls_wR_factor_gt 0.1183
_refine_ls_wR_factor_ref 0.1858
_reflns_number_gt 2609
_reflns_number_total 7501
_reflns_threshold_expression >2sigma(I)
_cod_data_source_file ic402685u_si_004.cif
_cod_data_source_block Cu-3
_cod_original_sg_symbol_H-M P-1
_cod_database_code 4337618

loop_
_symmetry_equiv_pos_as_xyz
'x, y, z'
'-x, -y, -z'

loop_
_atom_site_label
_atom_site_type_symbol
_atom_site_fract_x
_atom_site_fract_y
_atom_site_fract_z
_atom_site_U_iso_or_equiv
_atom_site_adp_type
_atom_site_occupancy
_atom_site_symmetry_multiplicity
_atom_site_calc_flag
_atom_site_refinement_flags
_atom_site_disorder_assembly
_atom_site_disorder_group
Cu1 Cu 0.06370(11) 0.30813(8) 0.31745(7) 0.0478(4) Uani 1 1 d . . .
Br2 Br 0.00294(13) 0.23913(10) 0.67350(7) 0.0835(4) Uani 1 1 d . . .
N1 N 0.0785(7) 0.2249(6) 0.4293(5) 0.0438(19) Uani 1 1 d . . .
Br1 Br 0.32924(15) 0.02221(10) 0.08128(7) 0.0977(5) Uani 1 1 d . . .
N2 N 0.1460(7) 0.1654(5) 0.2808(5) 0.047(2) Uani 1 1 d . . .
P2 P -0.1535(2) 0.35280(18) 0.31363(15) 0.0443(7) Uani 1 1 d . . .
C3 C 0.2785(10) -0.0264(8) 0.2541(7) 0.059(3) Uani 1 1 d . . .
H3A H 0.3225 -0.0898 0.2443 0.071 Uiso 1 1 calc R . .
P1 P 0.2482(2) 0.41401(19) 0.26809(15) 0.0463(7) Uani 1 1 d . . .
C38 C 0.2441(9) 0.4956(7) 0.4077(5) 0.053(3) Uani 1 1 d . . .
H38A H 0.2467 0.5681 0.3833 0.063 Uiso 1 1 calc R . .
H38B H 0.1497 0.4732 0.4209 0.063 Uiso 1 1 calc R . .
C39 C 0.2869(9) 0.4872(7) 0.4865(6) 0.056(3) Uani 1 1 d . . .
H39A H 0.2764 0.4159 0.5138 0.068 Uiso 1 1 calc R . .
H39B H 0.3835 0.5041 0.4733 0.068 Uiso 1 1 calc R . .
C8 C 0.1121(9) 0.0910(8) 0.5666(6) 0.054(3) Uani 1 1 d . . .
H8A H 0.1212 0.0465 0.6127 0.065 Uiso 1 1 calc R . .
C12 C 0.1682(9) 0.0952(7) 0.3433(6) 0.045(2) Uani 1 1 d . . .
C11 C 0.1291(9) 0.1257(8) 0.4243(6) 0.048(2) Uani 1 1 d . . .
C24 C 0.4686(10) 0.2785(8) 0.2137(6) 0.056(3) Uani 1 1 d . . .
H24A H 0.4676 0.2616 0.2683 0.068 Uiso 1 1 calc R . .
C36 C -0.0912(11) 0.3481(8) 0.1478(7) 0.066(3) Uani 1 1 d . . .
H36A H -0.0299 0.2950 0.1582 0.079 Uiso 1 1 calc R . .
C4 C 0.2296(9) -0.0037(8) 0.3336(7) 0.050(3) Uani 1 1 d . . .
C7 C 0.1505(9) 0.0570(8) 0.4900(6) 0.053(3) Uani 1 1 d . . .
C17 C 0.3095(14) 0.7161(8) 0.1555(7) 0.073(3) Uani 1 1 d . . .
H17A H 0.3770 0.7661 0.1434 0.087 Uiso 1 1 calc R . .
C19 C 0.3814(9) 0.3551(7) 0.1913(6) 0.048(2) Uani 1 1 d . . .
C31 C -0.1711(9) 0.3966(7) 0.2117(6) 0.046(2) Uani 1 1 d . . .
C16 C 0.1913(15) 0.7389(9) 0.1314(6) 0.073(3) Uani 1 1 d . . .
H16A H 0.1790 0.8040 0.1029 0.087 Uiso 1 1 calc R . .
C9 C 0.0617(9) 0.1889(9) 0.5729(6) 0.053(3) Uani 1 1 d . . .
C13 C 0.2267(10) 0.5442(7) 0.2163(5) 0.044(2) Uani 1 1 d . . .
C37 C 0.3342(9) 0.4314(7) 0.3448(5) 0.055(3) Uani 1 1 d . . .
H37A H 0.3545 0.3639 0.3723 0.066 Uiso 1 1 calc R . .
H37B H 0.4207 0.4664 0.3185 0.066 Uiso 1 1 calc R . .
C41 C -0.2318(9) 0.4557(7) 0.3721(5) 0.048(2) Uani 1 1 d . . .
H41A H -0.1963 0.5221 0.3417 0.058 Uiso 1 1 calc R . .
H41B H -0.3305 0.4569 0.3793 0.058 Uiso 1 1 calc R . .
C20 C 0.3908(11) 0.3808(8) 0.1091(7) 0.078(3) Uani 1 1 d . . .
H20A H 0.3354 0.4342 0.0919 0.094 Uiso 1 1 calc R . .
C2 C 0.2612(11) 0.0449(9) 0.1912(6) 0.062(3) Uani 1 1 d . . .
C5 C 0.2437(10) -0.0744(8) 0.4050(8) 0.064(3) Uani 1 1 d . . .
H5A H 0.2798 -0.1410 0.3990 0.077 Uiso 1 1 calc R . .
C18 C 0.3291(10) 0.6204(8) 0.1973(6) 0.063(3) Uani 1 1 d . . .
H18A H 0.4098 0.6056 0.2131 0.076 Uiso 1 1 calc R . .
C40 C 0.2037(9) 0.5584(7) 0.5443(5) 0.052(3) Uani 1 1 d . . .
H40A H 0.1067 0.5469 0.5520 0.062 Uiso 1 1 calc R . .
H40B H 0.2223 0.6299 0.5189 0.062 Uiso 1 1 calc R . .
C10 C 0.0452(9) 0.2531(7) 0.5039(6) 0.050(3) Uani 1 1 d . . .
H10A H 0.0088 0.3197 0.5098 0.060 Uiso 1 1 calc R . .
C34 C -0.1868(15) 0.4586(12) 0.0526(8) 0.094(4) Uani 1 1 d . . .
H34A H -0.1910 0.4809 -0.0006 0.113 Uiso 1 1 calc R . .
C25 C -0.2767(9) 0.2483(7) 0.3508(5) 0.045(2) Uani 1 1 d . . .
C32 C -0.2568(11) 0.4776(9) 0.1943(7) 0.073(3) Uani 1 1 d . . .
H32A H -0.3088 0.5128 0.2359 0.088 Uiso 1 1 calc R . .
C1 C 0.1921(10) 0.1381(8) 0.2066(6) 0.058(3) Uani 1 1 d . . .
H1A H 0.1772 0.1840 0.1627 0.070 Uiso 1 1 calc R . .
C21 C 0.4805(13) 0.3287(10) 0.0526(7) 0.091(4) Uani 1 1 d . . .
H21A H 0.4839 0.3462 -0.0023 0.110 Uiso 1 1 calc R . .
C29 C -0.4838(11) 0.1633(10) 0.4400(7) 0.080(4) Uani 1 1 d . . .
H29A H -0.5605 0.1632 0.4849 0.096 Uiso 1 1 calc R . .
C6 C 0.2053(10) -0.0449(8) 0.4797(7) 0.061(3) Uani 1 1 d . . .
H6A H 0.2145 -0.0914 0.5248 0.074 Uiso 1 1 calc R . .
C22 C 0.5643(12) 0.2521(10) 0.0754(7) 0.079(3) Uani 1 1 d . . .
H22A H 0.6256 0.2176 0.0365 0.095 Uiso 1 1 calc R . .
C30 C -0.3961(11) 0.2489(8) 0.4156(6) 0.061(3) Uani 1 1 d . . .
H30A H -0.4175 0.3066 0.4429 0.073 Uiso 1 1 calc R . .
C26 C -0.2515(10) 0.1607(8) 0.3119(6) 0.058(3) Uani 1 1 d . . .
H26A H -0.1716 0.1572 0.2696 0.070 Uiso 1 1 calc R . .
C27 C -0.3408(13) 0.0782(8) 0.3339(7) 0.073(3) Uani 1 1 d . . .
H27A H -0.3229 0.0214 0.3055 0.088 Uiso 1 1 calc R . .
C15 C 0.0923(12) 0.6660(9) 0.1494(6) 0.071(3) Uani 1 1 d . . .
H15A H 0.0118 0.6816 0.1335 0.085 Uiso 1 1 calc R . .
C35 C -0.1011(13) 0.3772(11) 0.0687(7) 0.091(4) Uani 1 1 d . . .
H35A H -0.0501 0.3418 0.0269 0.109 Uiso 1 1 calc R . .
C28 C -0.4574(14) 0.0813(10) 0.3988(8) 0.079(4) Uani 1 1 d . . .
H28A H -0.5181 0.0262 0.4141 0.095 Uiso 1 1 calc R . .
C14 C 0.1101(11) 0.5694(8) 0.1907(6) 0.059(3) Uani 1 1 d . . .
H14A H 0.0421 0.5200 0.2016 0.071 Uiso 1 1 calc R . .
C33 C -0.2665(12) 0.5073(10) 0.1156(9) 0.090(4) Uani 1 1 d . . .
H33A H -0.3274 0.5607 0.1050 0.108 Uiso 1 1 calc R . .
C23 C 0.5583(11) 0.2259(9) 0.1555(8) 0.080(4) Uani 1 1 d . . .
H23A H 0.6145 0.1723 0.1716 0.096 Uiso 1 1 calc R . .
Cl1 Cl 0.4281(4) 0.2533(3) 0.6821(2) 0.0993(11) Uani 0.612(9) 1 d PD A 1
O4 O 0.3340(18) 0.3196(13) 0.7297(10) 0.228(9) Uani 0.612(9) 1 d PD A 1
O3 O 0.4722(17) 0.1694(12) 0.7342(10) 0.185(10) Uani 0.612(9) 1 d PD A 1
O2 O 0.3579(15) 0.2083(14) 0.6327(10) 0.190(8) Uani 0.612(9) 1 d PD A 1
O1 O 0.5446(15) 0.3085(15) 0.6280(10) 0.230(11) Uani 0.612(9) 1 d PD A 1
Cl1' Cl 0.4281(4) 0.2533(3) 0.6821(2) 0.0993(11) Uani 0.388(9) 1 d PD A 2
O4' O 0.336(3) 0.279(2) 0.7558(10) 0.228(9) Uani 0.388(9) 1 d PD A 2
O3' O 0.417(3) 0.1433(8) 0.6797(17) 0.185(10) Uani 0.388(9) 1 d PD A 2
O2' O 0.395(3) 0.3115(16) 0.6120(10) 0.190(8) Uani 0.388(9) 1 d PD A 2
O1' O 0.5680(15) 0.272(2) 0.6799(18) 0.230(11) Uani 0.388(9) 1 d PD A 2
C02 C 0.858(3) -0.028(2) 0.1174(18) 0.254(18) Uani 1 1 d D . .
N01 N 0.817(4) -0.107(2) 0.109(3) 0.40(2) Uani 1 1 d D . .
C01 C 0.932(3) 0.070(2) 0.103(2) 0.295(18) Uani 1 1 d D . .
H01A H 0.8738 0.1272 0.0900 0.442 Uiso 1 1 calc R . .
H01B H 1.0137 0.0681 0.0586 0.442 Uiso 1 1 calc R . .
H01C H 0.9571 0.0785 0.1515 0.442 Uiso 1 1 calc R . .

loop_
_atom_site_aniso_label
_atom_site_aniso_U_11
_atom_site_aniso_U_22
_atom_site_aniso_U_33
_atom_site_aniso_U_23
_atom_site_aniso_U_13
_atom_site_aniso_U_12
Cu1 0.0532(8) 0.0460(7) 0.0458(8) -0.0093(6) -0.0154(6) 0.0035(6)
Br2 0.0998(10) 0.1027(10) 0.0501(8) -0.0186(7) -0.0231(7) 0.0149(8)
N1 0.043(5) 0.046(5) 0.045(5) -0.008(4) -0.017(4) -0.003(4)
Br1 0.1399(12) 0.0774(9) 0.0687(9) -0.0323(7) -0.0059(8) 0.0036(8)
N2 0.059(5) 0.036(5) 0.049(6) -0.008(4) -0.015(5) -0.003(4)
P2 0.0479(16) 0.0469(16) 0.0408(16) -0.0106(13) -0.0147(13) 0.0013(13)
C3 0.063(7) 0.046(7) 0.073(9) -0.018(7) -0.019(7) 0.001(6)
P1 0.0488(16) 0.0507(17) 0.0426(16) -0.0125(13) -0.0156(13) 0.0035(13)
C38 0.060(7) 0.055(6) 0.048(6) -0.009(5) -0.019(5) -0.010(5)
C39 0.048(6) 0.062(7) 0.063(7) -0.016(6) -0.017(6) -0.004(5)
C8 0.051(7) 0.058(7) 0.053(7) 0.006(6) -0.022(6) 0.006(6)
C12 0.049(6) 0.037(6) 0.052(7) -0.009(5) -0.017(5) -0.001(5)
C11 0.045(6) 0.044(6) 0.058(7) -0.006(6) -0.018(5) -0.004(5)
C24 0.067(7) 0.064(7) 0.039(7) -0.007(6) -0.020(6) 0.009(6)
C36 0.085(8) 0.065(7) 0.052(7) -0.022(6) -0.017(7) 0.006(6)
C4 0.038(6) 0.050(7) 0.067(8) -0.019(6) -0.016(6) -0.004(5)
C7 0.045(6) 0.060(8) 0.055(8) 0.005(6) -0.018(6) -0.005(6)
C17 0.104(11) 0.040(7) 0.067(8) -0.011(6) -0.009(8) -0.010(7)
C19 0.051(6) 0.045(6) 0.048(7) -0.010(5) -0.011(6) -0.007(5)
C31 0.041(6) 0.055(6) 0.047(7) -0.009(5) -0.020(5) -0.005(5)
C16 0.108(11) 0.060(8) 0.041(7) 0.000(6) -0.012(7) 0.006(8)
C9 0.047(6) 0.074(8) 0.046(7) -0.009(6) -0.024(5) -0.002(6)
C13 0.051(6) 0.042(6) 0.041(6) -0.011(5) -0.013(5) 0.003(5)
C37 0.053(6) 0.068(7) 0.049(6) -0.023(5) -0.017(5) 0.010(5)
C41 0.054(6) 0.053(6) 0.041(6) -0.013(5) -0.018(5) 0.005(5)
C20 0.098(9) 0.079(8) 0.057(8) -0.020(7) -0.023(7) 0.038(7)
C2 0.079(8) 0.062(7) 0.047(7) -0.024(6) -0.014(6) 0.008(6)
C5 0.054(7) 0.049(7) 0.084(9) 0.012(7) -0.025(7) 0.005(5)
C18 0.060(7) 0.064(8) 0.064(8) -0.012(6) -0.011(6) -0.006(6)
C40 0.049(6) 0.054(6) 0.059(7) -0.024(5) -0.018(5) 0.003(5)
C10 0.049(6) 0.052(7) 0.051(7) -0.001(6) -0.020(6) -0.005(5)
C34 0.104(11) 0.117(12) 0.055(9) 0.015(9) -0.026(9) -0.008(9)
C25 0.041(6) 0.056(7) 0.037(6) 0.003(5) -0.018(5) 0.000(5)
C32 0.084(9) 0.089(9) 0.051(8) 0.008(7) -0.036(7) 0.003(7)
C1 0.063(7) 0.059(8) 0.055(8) -0.008(6) -0.021(6) 0.002(6)
C21 0.114(11) 0.116(11) 0.045(8) -0.033(8) -0.022(8) 0.044(9)
C29 0.057(8) 0.093(10) 0.085(10) 0.021(8) -0.025(7) -0.015(8)
C6 0.057(7) 0.054(8) 0.071(9) 0.012(6) -0.024(7) -0.007(6)
C22 0.078(9) 0.100(10) 0.059(9) -0.026(8) -0.016(7) 0.020(8)
C30 0.055(7) 0.059(7) 0.073(8) 0.003(6) -0.030(7) 0.004(6)
C26 0.063(7) 0.053(7) 0.065(8) -0.010(6) -0.025(6) -0.004(6)
C27 0.089(9) 0.067(8) 0.073(9) 0.001(7) -0.039(8) -0.011(7)
C15 0.089(9) 0.069(8) 0.062(8) -0.011(7) -0.034(7) 0.011(8)
C35 0.111(11) 0.114(11) 0.047(9) -0.023(8) -0.016(8) -0.001(9)
C28 0.084(10) 0.069(9) 0.095(11) 0.012(8) -0.050(9) -0.029(8)
C14 0.068(8) 0.048(7) 0.062(7) -0.003(6) -0.022(6) -0.001(6)
C33 0.072(9) 0.111(11) 0.084(10) 0.000(9) -0.026(8) 0.015(8)
C23 0.094(9) 0.086(9) 0.073(9) -0.035(8) -0.039(8) 0.036(7)
Cl1 0.104(3) 0.077(2) 0.124(3) -0.021(2) -0.041(3) 0.007(2)
O4 0.328(19) 0.114(18) 0.188(18) -0.046(14) 0.016(14) 0.078(14)
O3 0.136(16) 0.155(14) 0.20(2) 0.074(15) -0.015(13) 0.048(12)
O2 0.216(17) 0.162(17) 0.239(19) -0.129(17) -0.084(15) -0.001(15)
O1 0.281(19) 0.23(2) 0.18(3) 0.044(18) -0.068(18) -0.186(18)
Cl1' 0.104(3) 0.077(2) 0.124(3) -0.021(2) -0.041(3) 0.007(2)
O4' 0.328(19) 0.114(18) 0.188(18) -0.046(14) 0.016(14) 0.078(14)
O3' 0.136(16) 0.155(14) 0.20(2) 0.074(15) -0.015(13) 0.048(12)
O2' 0.216(17) 0.162(17) 0.239(19) -0.129(17) -0.084(15) -0.001(15)
O1' 0.281(19) 0.23(2) 0.18(3) 0.044(18) -0.068(18) -0.186(18)
C02 0.18(3) 0.38(6) 0.20(3) -0.13(4) -0.02(2) 0.09(3)
N01 0.53(5) 0.30(4) 0.40(5) 0.05(3) -0.18(4) -0.15(3)
C01 0.19(3) 0.33(4) 0.37(4) -0.22(4) 0.00(3) 0.07(3)

loop_
_atom_type_symbol
_atom_type_description
_atom_type_scat_dispersion_real
_atom_type_scat_dispersion_imag
_atom_type_scat_source
C C 0.0033 0.0016 'International Tables Vol C Tables 4.2.6.8 and 6.1.1.4'
H H 0.0000 0.0000 'International Tables Vol C Tables 4.2.6.8 and 6.1.1.4'
N N 0.0061 0.0033 'International Tables Vol C Tables 4.2.6.8 and 6.1.1.4'
O O 0.0106 0.0060 'International Tables Vol C Tables 4.2.6.8 and 6.1.1.4'
P P 0.1023 0.0942 'International Tables Vol C Tables 4.2.6.8 and 6.1.1.4'
Cl Cl 0.1484 0.1585 'International Tables Vol C Tables 4.2.6.8 and 6.1.1.4'
Cu Cu 0.3201 1.2651 'International Tables Vol C Tables 4.2.6.8 and 6.1.1.4'
Br Br -0.2901 2.4595 'International Tables Vol C Tables 4.2.6.8 and 6.1.1.4'

loop_
_geom_angle_atom_site_label_1
_geom_angle_atom_site_label_2
_geom_angle_atom_site_label_3
_geom_angle
_geom_angle_site_symmetry_1
_geom_angle_site_symmetry_3
N1 Cu1 N2 79.4(3) . .
N1 Cu1 P2 114.1(2) . .
N2 Cu1 P2 118.4(2) . .
N1 Cu1 P1 107.57(19) . .
N2 Cu1 P1 102.3(2) . .
P2 Cu1 P1 125.36(12) . .
C10 N1 C11 115.7(8) . .
C10 N1 Cu1 130.5(7) . .
C11 N1 Cu1 113.8(6) . .
C1 N2 C12 116.1(8) . .
C1 N2 Cu1 130.4(7) . .
C12 N2 Cu1 113.1(6) . .
C41 P2 C31 105.0(4) . .
C41 P2 C25 104.0(4) . .
C31 P2 C25 102.2(4) . .
C41 P2 Cu1 114.9(3) . .
C31 P2 Cu1 114.0(3) . .
C25 P2 Cu1 115.2(3) . .
C2 C3 C4 119.3(10) . .
C2 C3 H3A 120.3 . .
C4 C3 H3A 120.3 . .
C13 P1 C37 105.4(4) . .
C13 P1 C19 103.2(4) . .
C37 P1 C19 104.0(4) . .
C13 P1 Cu1 119.5(3) . .
C37 P1 Cu1 113.4(3) . .
C19 P1 Cu1 109.9(3) . .
C39 C38 C37 114.3(7) . .
C39 C38 H38A 108.7 . .
C37 C38 H38A 108.7 . .
C39 C38 H38B 108.7 . .
C37 C38 H38B 108.7 . .
H38A C38 H38B 107.6 . .
C40 C39 C38 113.0(7) . .
C40 C39 H39A 109.0 . .
C38 C39 H39A 109.0 . .
C40 C39 H39B 109.0 . .
C38 C39 H39B 109.0 . .
H39A C39 H39B 107.8 . .
C9 C8 C7 119.4(10) . .
C9 C8 H8A 120.3 . .
C7 C8 H8A 120.3 . .
N2 C12 C4 123.9(9) . .
N2 C12 C11 117.6(9) . .
C4 C12 C11 118.5(10) . .
N1 C11 C7 124.1(9) . .
N1 C11 C12 116.1(9) . .
C7 C11 C12 119.8(10) . .
C19 C24 C23 120.6(9) . .
C19 C24 H24A 119.7 . .
C23 C24 H24A 119.7 . .
C35 C36 C31 121.3(11) . .
C35 C36 H36A 119.4 . .
C31 C36 H36A 119.4 . .
C3 C4 C12 117.0(10) . .
C3 C4 C5 123.6(10) . .
C12 C4 C5 119.4(9) . .
C11 C7 C8 117.4(10) . .
C11 C7 C6 120.8(10) . .
C8 C7 C6 121.8(10) . .
C18 C17 C16 120.7(11) . .
C18 C17 H17A 119.6 . .
C16 C17 H17A 119.6 . .
C24 C19 C20 117.7(9) . .
C24 C19 P1 121.1(8) . .
C20 C19 P1 121.1(8) . .
C32 C31 C36 118.3(9) . .
C32 C31 P2 123.1(8) . .
C36 C31 P2 118.5(8) . .
C15 C16 C17 119.7(11) . .
C15 C16 H16A 120.1 . .
C17 C16 H16A 120.1 . .
C8 C9 C10 119.5(9) . .
C8 C9 Br2 122.1(8) . .
C10 C9 Br2 118.3(8) . .
C14 C13 C18 117.8(9) . .
C14 C13 P1 119.7(7) . .
C18 C13 P1 122.5(8) . .
C38 C37 P1 111.0(6) . .
C38 C37 H37A 109.4 . .
P1 C37 H37A 109.4 . .
C38 C37 H37B 109.4 . .
P1 C37 H37B 109.4 . .
H37A C37 H37B 108.0 . .
C40 C41 P2 112.2(6) 2_566 .
C40 C41 H41A 109.2 2_566 .
P2 C41 H41A 109.2 . .
C40 C41 H41B 109.2 2_566 .
P2 C41 H41B 109.2 . .
H41A C41 H41B 107.9 . .
C21 C20 C19 120.9(10) . .
C21 C20 H20A 119.6 . .
C19 C20 H20A 119.6 . .
C3 C2 C1 119.9(9) . .
C3 C2 Br1 122.1(9) . .
C1 C2 Br1 118.0(9) . .
C6 C5 C4 121.0(10) . .
C6 C5 H5A 119.5 . .
C4 C5 H5A 119.5 . .
C17 C18 C13 120.0(10) . .
C17 C18 H18A 120.0 . .
C13 C18 H18A 120.0 . .
C39 C40 C41 114.9(7) . 2_566
C39 C40 H40A 108.5 . .
C41 C40 H40A 108.5 2_566 .
C39 C40 H40B 108.5 . .
C41 C40 H40B 108.5 2_566 .
H40A C40 H40B 107.5 . .
N1 C10 C9 124.0(9) . .
N1 C10 H10A 118.0 . .
C9 C10 H10A 118.0 . .
C35 C34 C33 119.8(12) . .
C35 C34 H34A 120.1 . .
C33 C34 H34A 120.1 . .
C26 C25 C30 116.9(9) . .
C26 C25 P2 117.8(8) . .
C30 C25 P2 125.3(8) . .
C31 C32 C33 120.7(11) . .
C31 C32 H32A 119.7 . .
C33 C32 H32A 119.7 . .
N2 C1 C2 123.6(9) . .
N2 C1 H1A 118.2 . .
C2 C1 H1A 118.2 . .
C22 C21 C20 121.0(11) . .
C22 C21 H21A 119.5 . .
C20 C21 H21A 119.5 . .
C28 C29 C30 120.3(12) . .
C28 C29 H29A 119.9 . .
C30 C29 H29A 119.9 . .
C5 C6 C7 120.3(10) . .
C5 C6 H6A 119.8 . .
C7 C6 H6A 119.8 . .
C21 C22 C23 119.5(11) . .
C21 C22 H22A 120.3 . .
C23 C22 H22A 120.3 . .
C25 C30 C29 120.7(10) . .
C25 C30 H30A 119.7 . .
C29 C30 H30A 119.7 . .
C27 C26 C25 122.3(10) . .
C27 C26 H26A 118.8 . .
C25 C26 H26A 118.8 . .
C26 C27 C28 119.0(11) . .
C26 C27 H27A 120.5 . .
C28 C27 H27A 120.5 . .
C16 C15 C14 120.6(11) . .
C16 C15 H15A 119.7 . .
C14 C15 H15A 119.7 . .
C34 C35 C36 119.4(12) . .
C34 C35 H35A 120.3 . .
C36 C35 H35A 120.3 . .
C29 C28 C27 120.7(11) . .
C29 C28 H28A 119.6 . .
C27 C28 H28A 119.6 . .
C15 C14 C13 121.3(10) . .
C15 C14 H14A 119.4 . .
C13 C14 H14A 119.4 . .
C34 C33 C32 120.5(12) . .
C34 C33 H33A 119.8 . .
C32 C33 H33A 119.8 . .
C22 C23 C24 120.4(11) . .
C22 C23 H23A 119.8 . .
C24 C23 H23A 119.8 . .
O4 Cl1 O1 112.1(7) . .
O4 Cl1 O3 110.1(7) . .
O1 Cl1 O3 110.4(7) . .
O4 Cl1 O2 108.6(7) . .
O1 Cl1 O2 107.9(7) . .
O3 Cl1 O2 107.6(7) . .
N01 C02 C01 163(4) . .
C02 C01 H01A 109.5 . .
C02 C01 H01B 109.5 . .
H01A C01 H01B 109.5 . .
C02 C01 H01C 109.5 . .
H01A C01 H01C 109.5 . .
H01B C01 H01C 109.5 . .

loop_
_geom_bond_atom_site_label_1
_geom_bond_atom_site_label_2
_geom_bond_distance
_geom_bond_site_symmetry_2
Cu1 N1 2.098(7) .
Cu1 N2 2.104(7) .
Cu1 P2 2.254(4) .
Cu1 P1 2.273(3) .
Br2 C9 1.876(10) .
N1 C10 1.338(10) .
N1 C11 1.366(10) .
Br1 C2 1.891(10) .
N2 C1 1.331(10) .
N2 C12 1.358(10) .
P2 C41 1.812(8) .
P2 C31 1.815(9) .
P2 C25 1.817(9) .
C3 C2 1.356(12) .
C3 C4 1.393(12) .
C3 H3A 0.9300 .
P1 C13 1.817(9) .
P1 C37 1.821(8) .
P1 C19 1.831(10) .
C38 C39 1.523(11) .
C38 C37 1.531(11) .
C38 H38A 0.9700 .
C38 H38B 0.9700 .
C39 C40 1.512(11) .
C39 H39A 0.9700 .
C39 H39B 0.9700 .
C8 C9 1.353(12) .
C8 C7 1.402(12) .
C8 H8A 0.9300 .
C12 C4 1.407(12) .
C12 C11 1.454(12) .
C11 C7 1.388(12) .
C24 C19 1.373(12) .
C24 C23 1.390(12) .
C24 H24A 0.9300 .
C36 C35 1.386(14) .
C36 C31 1.387(12) .
C36 H36A 0.9300 .
C4 C5 1.452(13) .
C7 C6 1.423(13) .
C17 C18 1.370(12) .
C17 C16 1.373(13) .
C17 H17A 0.9300 .
C19 C20 1.382(12) .
C31 C32 1.375(12) .
C16 C15 1.360(13) .
C16 H16A 0.9300 .
C9 C10 1.387(12) .
C13 C14 1.375(11) .
C13 C18 1.413(11) .
C37 H37A 0.9700 .
C37 H37B 0.9700 .
C41 C40 1.528(11) 2_566
C41 H41A 0.9700 .
C41 H41B 0.9700 .
C20 C21 1.367(13) .
C20 H20A 0.9300 .
C2 C1 1.387(12) .
C5 C6 1.347(13) .
C5 H5A 0.9300 .
C18 H18A 0.9300 .
C40 C41 1.528(11) 2_566
C40 H40A 0.9700 .
C40 H40B 0.9700 .
C10 H10A 0.9300 .
C34 C35 1.372(15) .
C34 C33 1.377(15) .
C34 H34A 0.9300 .
C25 C26 1.387(12) .
C25 C30 1.399(12) .
C32 C33 1.380(14) .
C32 H32A 0.9300 .
C1 H1A 0.9300 .
C21 C22 1.352(14) .
C21 H21A 0.9300 .
C29 C28 1.345(14) .
C29 C30 1.404(13) .
C29 H29A 0.9300 .
C6 H6A 0.9300 .
C22 C23 1.354(13) .
C22 H22A 0.9300 .
C30 H30A 0.9300 .
C26 C27 1.383(12) .
C26 H26A 0.9300 .
C27 C28 1.386(14) .
C27 H27A 0.9300 .
C15 C14 1.373(12) .
C15 H15A 0.9300 .
C35 H35A 0.9300 .
C28 H28A 0.9300 .
C14 H14A 0.9300 .
C33 H33A 0.9300 .
C23 H23A 0.9300 .
Cl1 O4 1.417(8) .
Cl1 O1 1.433(8) .
Cl1 O3 1.433(8) .
Cl1 O2 1.454(7) .
C02 N01 1.166(10) .
C02 C01 1.477(10) .
C01 H01A 0.9600 .
C01 H01B 0.9600 .
C01 H01C 0.9600 .
